data_4507567
loop_
_publ_author_name
'Cherukuvada, Suryanarayan'
'Bolla, Geetha'
'Sikligar, Kanishka'
'Nangia, Ashwini'

_publ_section_title
;
 4-Aminosalicylic Acid Adducts
;
_journal_issue 4
_journal_name_full 'Crystal Growth &amp; Design'
_journal_page_first 1551
_journal_paper_doi 10.1021/cg301798s
_journal_volume 13
_journal_year 2013
_chemical_formula_sum 'C11 H12 N4 O4'
_chemical_formula_weight 264.25
_chemical_name_systematic
; 
 ? 
;
_space_group_IT_number 14
_symmetry_cell_setting monoclinic
_symmetry_space_group_name_Hall '-P 2ybc'
_symmetry_space_group_name_H-M 'P 1 21/c 1'
_atom_sites_solution_hydrogens geom
_atom_sites_solution_primary direct
_atom_sites_solution_secondary difmap
_audit_creation_method SHELXL-97
_cell_angle_alpha 90.00
_cell_angle_beta 110.973(3)
_cell_angle_gamma 90.00
_cell_formula_units_Z 8
_cell_length_a 12.6069(17)
_cell_length_b 13.6925(18)
_cell_length_c 14.595(2)
_cell_measurement_reflns_used 1348
_cell_measurement_temperature 100(2)
_cell_measurement_theta_max 19.12
_cell_measurement_theta_min 2.36
_cell_volume 2352.5(5)
_computing_cell_refinement 'Bruker SMART'
_computing_data_collection 'Bruker SMART'
_computing_data_reduction 'Bruker SAINT'
_computing_molecular_graphics 'Bruker SHELXTL'
_computing_publication_material 'Bruker SHELXTL'
_computing_structure_refinement 'SHELXL-97 (Sheldrick, 1997)'
_computing_structure_solution 'SHELXS-97 (Sheldrick, 1990)'
_diffrn_ambient_temperature 100(2)
_diffrn_measured_fraction_theta_full 0.999
_diffrn_measured_fraction_theta_max 0.999
_diffrn_measurement_device_type 'CCD area detector'
_diffrn_measurement_method 'phi and omega scans'
_diffrn_radiation_monochromator graphite
_diffrn_radiation_source 'fine-focus sealed tube'
_diffrn_radiation_type MoK\a
_diffrn_radiation_wavelength 0.71073
_diffrn_reflns_av_R_equivalents 0.1186
_diffrn_reflns_av_sigmaI/netI 0.0933
_diffrn_reflns_limit_h_max 15
_diffrn_reflns_limit_h_min -15
_diffrn_reflns_limit_k_max 16
_diffrn_reflns_limit_k_min -16
_diffrn_reflns_limit_l_max 18
_diffrn_reflns_limit_l_min -18
_diffrn_reflns_number 24058
_diffrn_reflns_theta_full 26.10
_diffrn_reflns_theta_max 26.10
_diffrn_reflns_theta_min 1.73
_exptl_absorpt_coefficient_mu 0.116
_exptl_absorpt_correction_T_max 0.9822
_exptl_absorpt_correction_T_min 0.9694
_exptl_absorpt_correction_type multi-scan
_exptl_absorpt_process_details SADABS
_exptl_crystal_colour colorless
_exptl_crystal_density_diffrn 1.492
_exptl_crystal_density_method 'not measured'
_exptl_crystal_description plate
_exptl_crystal_F_000 1104
_exptl_crystal_size_max 0.24
_exptl_crystal_size_mid 0.20
_exptl_crystal_size_min 0.12
_refine_diff_density_max 0.341
_refine_diff_density_min -0.277
_refine_diff_density_rms 0.066
_refine_ls_extinction_method none
_refine_ls_goodness_of_fit_ref 1.142
_refine_ls_hydrogen_treatment mixed
_refine_ls_matrix_type full
_refine_ls_number_parameters 399
_refine_ls_number_reflns 4667
_refine_ls_number_restraints 0
_refine_ls_restrained_S_all 1.142
_refine_ls_R_factor_all 0.1303
_refine_ls_R_factor_gt 0.0856
_refine_ls_shift/su_max 0.000
_refine_ls_shift/su_mean 0.000
_refine_ls_structure_factor_coef Fsqd
_refine_ls_weighting_details 'calc w=1/[\s^2^(Fo^2^)+(0.0344P)^2^+1.5667P] where P=(Fo^2^+2Fc^2^)/3'
_refine_ls_weighting_scheme calc
_refine_ls_wR_factor_gt 0.1405
_refine_ls_wR_factor_ref 0.1556
_reflns_number_gt 3233
_reflns_number_total 4667
_reflns_threshold_expression >2sigma(I)
_cod_data_source_file cg301798s_si_002.cif
_cod_data_source_block Cytosinium-4-Aminosalicylate
_cod_depositor_comments
;
The following automatic conversions were performed:

'_symmetry_cell_setting' value 'Monoclinic' changed to 'monoclinic'
according to /home/saulius/struct/CIF-dictionaries/cif_core.dic
dictionary named 'cif_core.dic' version 2.4.2 from
2011-04-26.

'_exptl_absorpt_correction_type' value 'Multi-scan'
changed to 'multi-scan' according to
/home/saulius/struct/CIF-dictionaries/cif_core.dic dictionary named
'cif_core.dic' version 2.4.2 from 2011-04-26.

Automatic conversion script
Id: cif_fix_values 1891 2012-01-12 08:04:46Z andrius 
;
_cod_original_sg_symbol_H-M P2(1)/c
_cod_database_code 4507567

loop_
_symmetry_equiv_pos_as_xyz
'x, y, z'
'-x, y+1/2, -z+1/2'
'-x, -y, -z'
'x, -y-1/2, z-1/2'

loop_
_atom_site_label
_atom_site_type_symbol
_atom_site_fract_x
_atom_site_fract_y
_atom_site_fract_z
_atom_site_U_iso_or_equiv
_atom_site_adp_type
_atom_site_occupancy
_atom_site_symmetry_multiplicity
_atom_site_calc_flag
_atom_site_refinement_flags
C1 C 0.5899(3) 0.6239(3) 0.9899(3) 0.0211(9) Uani 1 1 d .
C2 C 0.5830(3) 0.6439(2) 0.8890(3) 0.0180(8) Uani 1 1 d .
C3 C 0.6819(3) 0.6514(3) 0.8659(3) 0.0201(8) Uani 1 1 d .
C4 C 0.6768(3) 0.6642(3) 0.7711(3) 0.0221(9) Uani 1 1 d .
H4 H 0.7447 0.6702 0.7575 0.027 Uiso 1 1 calc R
C5 C 0.5722(3) 0.6684(3) 0.6954(3) 0.0213(8) Uani 1 1 d .
C6 C 0.4727(3) 0.6639(3) 0.7166(3) 0.0219(9) Uani 1 1 d .
H6 H 0.4007 0.6695 0.6653 0.026 Uiso 1 1 calc R
C7 C 0.4793(3) 0.6516(3) 0.8110(3) 0.0213(9) Uani 1 1 d .
H7 H 0.4109 0.6481 0.8244 0.026 Uiso 1 1 calc R
C8 C 1.0084(3) 0.0164(3) 0.8845(3) 0.0206(9) Uani 1 1 d .
C9 C 0.9810(3) 0.1207(3) 0.8668(2) 0.0195(8) Uani 1 1 d .
C10 C 1.0595(3) 0.1887(3) 0.8565(3) 0.0222(9) Uani 1 1 d .
C11 C 1.0306(3) 0.2856(3) 0.8385(3) 0.0234(9) Uani 1 1 d .
H11 H 1.0845 0.3306 0.8314 0.028 Uiso 1 1 calc R
C12 C 0.9233(3) 0.3183(3) 0.8307(3) 0.0215(9) Uani 1 1 d .
C13 C 0.8454(3) 0.2514(3) 0.8411(3) 0.0230(9) Uani 1 1 d .
H13 H 0.7718 0.2727 0.8362 0.028 Uiso 1 1 calc R
C14 C 0.8743(3) 0.1550(3) 0.8583(3) 0.0225(9) Uani 1 1 d .
H14 H 0.8198 0.1103 0.8646 0.027 Uiso 1 1 calc R
C15 C 0.2575(3) 0.7666(3) 0.9318(3) 0.0202(8) Uani 1 1 d .
C16 C 0.0669(3) 0.7283(3) 0.9215(3) 0.0203(8) Uani 1 1 d .
C17 C 0.0968(3) 0.6281(3) 0.9358(3) 0.0263(9) Uani 1 1 d .
H17 H 0.0421 0.5802 0.9353 0.032 Uiso 1 1 calc R
C18 C 0.2035(3) 0.6028(3) 0.9498(3) 0.0272(9) Uani 1 1 d .
H18 H 0.2257 0.5363 0.9622 0.033 Uiso 1 1 calc R
C19 C 0.5610(3) 0.4138(3) 0.7684(3) 0.0238(9) Uani 1 1 d .
C20 C 0.3584(3) 0.4290(3) 0.7248(3) 0.0208(8) Uani 1 1 d .
C21 C 0.3450(3) 0.4396(3) 0.6245(3) 0.0258(9) Uani 1 1 d .
H21 H 0.2725 0.4510 0.5756 0.031 Uiso 1 1 calc R
C22 C 0.4375(3) 0.4328(3) 0.6012(3) 0.0281(9) Uani 1 1 d .
H22 H 0.4298 0.4375 0.5342 0.034 Uiso 1 1 calc R
H3 H 0.772(4) 0.636(4) 0.999(4) 0.079(17) Uiso 1 1 d .
H1A H 0.509(3) 0.698(3) 0.558(3) 0.032(12) Uiso 1 1 d .
H2A H 0.820(4) 0.427(3) 0.809(3) 0.044(13) Uiso 1 1 d .
H3A H 0.358(3) 0.649(3) 0.962(3) 0.042(12) Uiso 1 1 d .
H4A H 0.129(3) 0.862(3) 0.910(3) 0.050(14) Uiso 1 1 d .
H5A H -0.046(4) 0.835(4) 0.906(3) 0.068(16) Uiso 1 1 d .
H6A H 1.161(4) 0.085(4) 0.880(4) 0.09(2) Uiso 1 1 d .
H6B H 0.601(4) 0.407(3) 0.654(3) 0.046(14) Uiso 1 1 d .
H7A H 0.475(3) 0.409(3) 0.855(3) 0.022(11) Uiso 1 1 d .
H8A H 0.288(4) 0.419(3) 0.828(4) 0.063(15) Uiso 1 1 d .
H1B H 0.632(3) 0.702(3) 0.590(3) 0.031(11) Uiso 1 1 d .
H2B H 0.923(3) 0.451(3) 0.782(3) 0.038(13) Uiso 1 1 d .
H5B H -0.084(3) 0.723(3) 0.918(3) 0.034(12) Uiso 1 1 d .
H8B H 0.203(4) 0.436(3) 0.711(3) 0.060(15) Uiso 1 1 d .
N1 N 0.5688(3) 0.6731(3) 0.5992(3) 0.0271(8) Uani 1 1 d .
N2 N 0.8958(3) 0.4165(3) 0.8186(3) 0.0284(8) Uani 1 1 d .
N3 N 0.2817(3) 0.6705(2) 0.9467(2) 0.0242(8) Uani 1 1 d .
N4 N 0.1474(2) 0.7923(2) 0.9178(2) 0.0195(7) Uani 1 1 d .
N5 N -0.0328(3) 0.7627(3) 0.9115(2) 0.0227(8) Uani 1 1 d .
N6 N 0.5425(3) 0.4195(2) 0.6699(2) 0.0258(8) Uani 1 1 d .
N7 N 0.4648(3) 0.4160(2) 0.7908(2) 0.0211(7) Uani 1 1 d .
N8 N 0.2744(3) 0.4320(2) 0.7568(3) 0.0251(8) Uani 1 1 d .
O1 O 0.68918(19) 0.61655(19) 1.05570(18) 0.0242(6) Uani 1 1 d .
O2 O 0.50220(19) 0.61464(17) 1.01112(18) 0.0220(6) Uani 1 1 d .
O3 O 0.7872(2) 0.64752(19) 0.93709(19) 0.0258(7) Uani 1 1 d .
O4 O 1.1091(2) -0.01171(19) 0.89493(19) 0.0276(7) Uani 1 1 d .
O5 O 0.9335(2) -0.04223(18) 0.88785(18) 0.0245(6) Uani 1 1 d .
O6 O 1.1667(2) 0.1602(2) 0.8669(2) 0.0287(7) Uani 1 1 d .
O7 O 0.3293(2) 0.82792(18) 0.93317(19) 0.0250(6) Uani 1 1 d .
O8 O 0.6558(2) 0.40755(19) 0.8307(2) 0.0286(7) Uani 1 1 d .

loop_
_atom_site_aniso_label
_atom_site_aniso_U_11
_atom_site_aniso_U_22
_atom_site_aniso_U_33
_atom_site_aniso_U_23
_atom_site_aniso_U_13
_atom_site_aniso_U_12
C1 0.019(2) 0.017(2) 0.028(2) -0.0012(17) 0.0091(18) -0.0011(15)
C2 0.0156(18) 0.0172(19) 0.021(2) 0.0004(16) 0.0062(16) 0.0018(15)
C3 0.0172(19) 0.019(2) 0.022(2) 0.0047(16) 0.0046(17) 0.0004(15)
C4 0.0169(19) 0.026(2) 0.025(2) -0.0011(17) 0.0099(17) -0.0037(16)
C5 0.029(2) 0.0154(19) 0.020(2) 0.0022(16) 0.0083(17) 0.0012(16)
C6 0.0154(19) 0.021(2) 0.027(2) 0.0013(17) 0.0047(17) 0.0022(15)
C7 0.020(2) 0.021(2) 0.027(2) -0.0010(17) 0.0124(18) -0.0019(15)
C8 0.0160(19) 0.031(2) 0.014(2) -0.0036(17) 0.0041(16) 0.0010(16)
C9 0.0210(19) 0.025(2) 0.0120(19) -0.0058(16) 0.0052(16) -0.0036(16)
C10 0.020(2) 0.030(2) 0.017(2) -0.0028(17) 0.0068(17) -0.0014(17)
C11 0.022(2) 0.029(2) 0.020(2) 0.0001(17) 0.0093(17) -0.0056(17)
C12 0.023(2) 0.027(2) 0.013(2) 0.0034(17) 0.0050(17) 0.0045(17)
C13 0.0153(19) 0.029(2) 0.025(2) 0.0016(18) 0.0072(17) 0.0023(16)
C14 0.019(2) 0.027(2) 0.022(2) -0.0020(17) 0.0077(17) -0.0022(16)
C15 0.0150(19) 0.033(2) 0.014(2) -0.0011(17) 0.0071(15) 0.0016(17)
C16 0.019(2) 0.025(2) 0.016(2) 0.0003(17) 0.0061(16) 0.0014(16)
C17 0.024(2) 0.028(2) 0.026(2) 0.0030(18) 0.0083(18) -0.0010(17)
C18 0.025(2) 0.029(2) 0.029(2) 0.0030(19) 0.0116(18) 0.0012(18)
C19 0.026(2) 0.019(2) 0.030(2) 0.0024(18) 0.0148(19) 0.0020(17)
C20 0.020(2) 0.017(2) 0.025(2) 0.0014(17) 0.0083(17) 0.0023(16)
C21 0.025(2) 0.032(2) 0.020(2) 0.0011(18) 0.0081(18) -0.0019(17)
C22 0.034(2) 0.030(2) 0.020(2) -0.0026(18) 0.0082(19) -0.0034(19)
N1 0.024(2) 0.032(2) 0.024(2) 0.0057(16) 0.0072(17) 0.0000(16)
N2 0.0235(19) 0.031(2) 0.033(2) 0.0093(17) 0.0135(17) 0.0025(16)
N3 0.0181(18) 0.0287(19) 0.027(2) 0.0086(16) 0.0096(15) 0.0061(15)
N4 0.0139(16) 0.0240(18) 0.0193(18) 0.0051(15) 0.0045(13) 0.0023(13)
N5 0.0153(17) 0.028(2) 0.0241(19) -0.0016(16) 0.0066(15) -0.0038(15)
N6 0.0223(19) 0.030(2) 0.031(2) 0.0009(16) 0.0163(16) 0.0039(15)
N7 0.0196(17) 0.0244(18) 0.0220(19) 0.0036(15) 0.0109(15) 0.0026(13)
N8 0.0158(18) 0.036(2) 0.023(2) 0.0017(16) 0.0064(16) 0.0019(15)
O1 0.0145(13) 0.0378(17) 0.0202(15) 0.0025(12) 0.0062(11) 0.0006(11)
O2 0.0156(13) 0.0274(15) 0.0251(15) 0.0034(12) 0.0099(12) 0.0018(11)
O3 0.0138(13) 0.0429(18) 0.0185(15) 0.0026(13) 0.0030(12) -0.0014(12)
O4 0.0187(14) 0.0288(16) 0.0348(17) -0.0002(13) 0.0090(12) 0.0047(12)
O5 0.0161(13) 0.0246(15) 0.0293(16) -0.0009(12) 0.0036(12) -0.0013(11)
O6 0.0167(14) 0.0348(18) 0.0387(18) 0.0020(14) 0.0148(13) 0.0015(12)
O7 0.0167(13) 0.0319(15) 0.0277(16) 0.0025(13) 0.0094(12) -0.0031(12)
O8 0.0169(14) 0.0326(17) 0.0348(17) 0.0035(13) 0.0073(13) 0.0039(12)

loop_
_atom_type_symbol
_atom_type_description
_atom_type_scat_dispersion_real
_atom_type_scat_dispersion_imag
_atom_type_scat_source
C C 0.0033 0.0016 'International Tables Vol C Tables 4.2.6.8 and 6.1.1.4'
H H 0.0000 0.0000 'International Tables Vol C Tables 4.2.6.8 and 6.1.1.4'
N N 0.0061 0.0033 'International Tables Vol C Tables 4.2.6.8 and 6.1.1.4'
O O 0.0106 0.0060 'International Tables Vol C Tables 4.2.6.8 and 6.1.1.4'

loop_
_geom_angle_atom_site_label_1
_geom_angle_atom_site_label_2
_geom_angle_atom_site_label_3
_geom_angle
O2 C1 O1 121.2(3)
O2 C1 C2 121.6(3)
O1 C1 C2 117.2(3)
C7 C2 C3 116.8(3)
C7 C2 C1 122.2(3)
C3 C2 C1 121.0(3)
O3 C3 C4 117.1(3)
O3 C3 C2 121.3(3)
C4 C3 C2 121.6(3)
C3 C4 C5 119.9(3)
C4 C5 N1 119.0(3)
C4 C5 C6 119.7(4)
N1 C5 C6 121.3(4)
C7 C6 C5 119.7(3)
C6 C7 C2 122.3(3)
O5 C8 O4 122.0(3)
O5 C8 C9 119.8(3)
O4 C8 C9 118.2(3)
C14 C9 C10 117.6(3)
C14 C9 C8 120.3(3)
C10 C9 C8 122.1(3)
O6 C10 C11 118.8(3)
O6 C10 C9 120.5(3)
C11 C10 C9 120.7(3)
C10 C11 C12 120.6(3)
N2 C12 C11 121.0(4)
N2 C12 C13 120.0(3)
C11 C12 C13 118.9(3)
C14 C13 C12 120.2(3)
C13 C14 C9 122.0(3)
O7 C15 N3 122.7(3)
O7 C15 N4 121.7(3)
N3 C15 N4 115.6(3)
N5 C16 N4 117.9(3)
N5 C16 C17 124.3(4)
N4 C16 C17 117.8(3)
C18 C17 C16 118.4(4)
C17 C18 N3 121.3(4)
O8 C19 N7 122.7(4)
O8 C19 N6 122.6(3)
N7 C19 N6 114.7(4)
N8 C20 N7 118.3(4)
N8 C20 C21 123.8(4)
N7 C20 C21 117.9(3)
C22 C21 C20 117.7(4)
C21 C22 N6 122.3(4)
C15 N3 C18 122.9(3)
C16 N4 C15 123.9(3)
C22 N6 C19 122.4(3)
C20 N7 C19 124.8(3)

loop_
_geom_bond_atom_site_label_1
_geom_bond_atom_site_label_2
_geom_bond_distance
C1 O2 1.256(4)
C1 O1 1.280(4)
C1 C2 1.470(5)
C2 C7 1.398(5)
C2 C3 1.407(5)
C3 O3 1.363(4)
C3 C4 1.372(5)
C4 C5 1.386(5)
C5 N1 1.390(5)
C5 C6 1.397(5)
C6 C7 1.362(5)
C8 O5 1.254(4)
C8 O4 1.283(4)
C8 C9 1.469(5)
C9 C14 1.387(5)
C9 C10 1.406(5)
C10 O6 1.362(4)
C10 C11 1.377(5)
C11 C12 1.390(5)
C12 N2 1.384(5)
C12 C13 1.391(5)
C13 C14 1.369(5)
C15 O7 1.230(4)
C15 N3 1.351(5)
C15 N4 1.374(4)
C16 N5 1.301(4)
C16 N4 1.358(4)
C16 C17 1.418(5)
C17 C18 1.332(5)
C18 N3 1.365(5)
C19 O8 1.218(4)
C19 N7 1.365(4)
C19 N6 1.374(5)
C20 N8 1.302(4)
C20 N7 1.354(4)
C20 C21 1.420(5)
C21 C22 1.329(5)
C22 N6 1.356(5)
